data_7131099
loop_
_publ_author_name
'K&#xf6;stler, Benedikt'
'Bae, Hyunwoo'
'Gilmer, Jannik'
'Virovets, Alexander'
'Lerner, Hans-Wolfram'
'Albert, Philipp'
'Fantuzzi, Felipe'
'Wagner, Matthias'

_publ_section_title
;
 Dope it with germanium: selective access to functionalized
 Si<sub>5</sub>Ge heterocycles.
;
_journal_issue 6
_journal_name_full 'Chemical communications (Cambridge, England)'
_journal_page_first 716
_journal_page_last 719
_journal_paper_doi 10.1039/d2cc06060d
_journal_volume 59
_journal_year 2023
_chemical_formula_moiety '(C12 H36 Ge Si5)0.95 (C12 H36 Si6)0.05'
_chemical_formula_sum 'C12 H36 Ge0.95 Si5.05'
_chemical_formula_weight 391.22
_chemical_properties_physical Air-sensitive,Moisture-sensitive
_space_group_crystal_system monoclinic
_space_group_IT_number 15
_space_group_name_Hall '-C 2yc'
_space_group_name_H-M_alt 'C 1 2/c 1'
_atom_sites_solution_hydrogens geom
_audit_creation_method SHELXL-2018/3
_audit_update_record
;
2022-11-03 deposited with the CCDC.	2022-12-13 downloaded from the CCDC.
;
_cell_angle_alpha 90
_cell_angle_beta 108.936(10)
_cell_angle_gamma 90
_cell_formula_units_Z 4
_cell_length_a 17.9958(15)
_cell_length_b 10.1115(7)
_cell_length_c 13.9227(13)
_cell_measurement_reflns_used 2171
_cell_measurement_temperature 173(2)
_cell_measurement_theta_max 26.2950
_cell_measurement_theta_min 4.5410
_cell_volume 2396.3(4)
_computing_cell_refinement 'CrysAlisPro 1.171.42.43a (Rigaku OD, 2022)'
_computing_data_collection 'X-Area (Stoe & Cie, 2001)'
_computing_data_reduction 'CrysAlisPro 1.171.42.43a (Rigaku OD, 2022)'
_computing_structure_refinement 'SHELXL-2018/3 (Sheldrick, 2018)'
_computing_structure_solution 'SHELXT (G. M. Sheldrick, 2015)'
_diffrn_ambient_temperature 173(2)
_diffrn_detector 'image plate'
_diffrn_detector_area_resol_mean 6.67
_diffrn_detector_type 'STOE image plate (34 cm diameter)'
_diffrn_measured_fraction_theta_full 0.987
_diffrn_measured_fraction_theta_max 0.988
_diffrn_measurement_device '2-circle goniometer'
_diffrn_measurement_device_type 'STOE IPDS II two-circle-diffractometer'
_diffrn_measurement_method \w
_diffrn_radiation_monochromator mirror
_diffrn_radiation_type MoK\a
_diffrn_radiation_wavelength 0.71073
_diffrn_reflns_av_R_equivalents 0.0512
_diffrn_reflns_av_unetI/netI 0.0510
_diffrn_reflns_Laue_measured_fraction_full 0.987
_diffrn_reflns_Laue_measured_fraction_max 0.988
_diffrn_reflns_limit_h_max 22
_diffrn_reflns_limit_h_min -22
_diffrn_reflns_limit_k_max 11
_diffrn_reflns_limit_k_min -12
_diffrn_reflns_limit_l_max 12
_diffrn_reflns_limit_l_min -17
_diffrn_reflns_number 6560
_diffrn_reflns_point_group_measured_fraction_full 0.987
_diffrn_reflns_point_group_measured_fraction_max 0.988
_diffrn_reflns_theta_full 25.242
_diffrn_reflns_theta_max 26.369
_diffrn_reflns_theta_min 4.031
_diffrn_source 'Genix 3D I\mS microfocus X-ray source'
_exptl_absorpt_coefficient_mu 1.458
_exptl_absorpt_correction_T_max 1.00000
_exptl_absorpt_correction_T_min 0.34534
_exptl_absorpt_correction_type multi-scan
_exptl_absorpt_process_details
;
CrysAlisPro 1.171.42.43a (Rigaku Oxford Diffraction, 2022)
Empirical absorption correction using spherical harmonics,
implemented in SCALE3 ABSPACK scaling algorithm.
;
_exptl_crystal_colour colourless
_exptl_crystal_density_diffrn 1.084
_exptl_crystal_description plate
_exptl_crystal_F_000 836
_exptl_crystal_size_max 0.320
_exptl_crystal_size_mid 0.150
_exptl_crystal_size_min 0.030
_refine_diff_density_max 0.311
_refine_diff_density_min -0.244
_refine_diff_density_rms 0.053
_refine_ls_extinction_method none
_refine_ls_goodness_of_fit_ref 1.035
_refine_ls_hydrogen_treatment constr
_refine_ls_matrix_type full
_refine_ls_number_parameters 91
_refine_ls_number_reflns 2430
_refine_ls_number_restraints 0
_refine_ls_restrained_S_all 1.035
_refine_ls_R_factor_all 0.0463
_refine_ls_R_factor_gt 0.0334
_refine_ls_shift/su_max 0.001
_refine_ls_shift/su_mean 0.000
_refine_ls_structure_factor_coef Fsqd
_refine_ls_weighting_details 'w=1/[\s^2^(Fo^2^)+(0.0299P)^2^] where P=(Fo^2^+2Fc^2^)/3'
_refine_ls_weighting_scheme calc
_refine_ls_wR_factor_gt 0.0729
_refine_ls_wR_factor_ref 0.0783
_reflns_Friedel_coverage 0.000
_reflns_number_gt 2006
_reflns_number_total 2430
_reflns_threshold_expression 'I > 2\s(I)'
_cod_data_source_file d2cc06060d3.cif
_cod_data_source_block wa3306
_cod_depositor_comments 'Adding full bibliography for 7131098--7131100.cif.'
_cod_original_sg_symbol_H-M 'C 2/c'
_cod_database_code 7131099
_shelx_shelxl_version_number 2018/3
_shelx_space_group_comment
;
The symmetry employed for this shelxl refinement is uniquely defined
by the following loop, which should always be used as a source of
symmetry information in preference to the above space-group names.
They are only intended as comments.
;
_shelx_estimated_absorpt_t_min 0.653
_shelx_estimated_absorpt_t_max 0.958

loop_
_space_group_symop_operation_xyz
'x, y, z'
'-x, y, -z+1/2'
'x+1/2, y+1/2, z'
'-x+1/2, y+1/2, -z+1/2'
'-x, -y, -z'
'x, -y, z-1/2'
'-x+1/2, -y+1/2, -z'
'x+1/2, -y+1/2, z-1/2'

loop_
_atom_site_label
_atom_site_type_symbol
_atom_site_fract_x
_atom_site_fract_y
_atom_site_fract_z
_atom_site_U_iso_or_equiv
_atom_site_adp_type
_atom_site_occupancy
_atom_site_site_symmetry_order
_atom_site_calc_flag
_atom_site_refinement_flags_posn
_atom_site_refinement_flags_adp
_atom_site_refinement_flags_occupancy
_atom_site_disorder_assembly
_atom_site_disorder_group
Si1 Si 0.62410(2) 0.70713(4) 0.49346(3) 0.03369(18) Uani 0.841(3) 1 d . . P A 1
Ge1 Ge 0.62410(2) 0.70713(4) 0.49346(3) 0.03369(18) Uani 0.159(3) 1 d . . P A 2
C1 C 0.62113(17) 0.7434(3) 0.62581(19) 0.0624(8) Uani 1 1 d . . . . .
H1A H 0.583368 0.814514 0.622453 0.094 Uiso 1 1 calc R U . A 1
H1B H 0.673417 0.770836 0.669464 0.094 Uiso 1 1 calc R U . A 1
H1C H 0.605089 0.663629 0.653898 0.094 Uiso 1 1 calc R U . A 1
C2 C 0.52207(14) 0.6519(3) 0.4129(2) 0.0722(9) Uani 1 1 d . . . . .
H2A H 0.507842 0.571266 0.441909 0.108 Uiso 1 1 calc R U . A 1
H2B H 0.521614 0.634114 0.343545 0.108 Uiso 1 1 calc R U . A 1
H2C H 0.484084 0.721851 0.411746 0.108 Uiso 1 1 calc R U . A 1
Si2 Si 0.71337(3) 0.53632(4) 0.49803(3) 0.02967(17) Uani 0.853(3) 1 d . . P A 1
Ge2 Ge 0.71337(3) 0.53632(4) 0.49803(3) 0.02967(17) Uani 0.147(3) 1 d . . P A 2
C3 C 0.69089(15) 0.3880(2) 0.5676(2) 0.0529(7) Uani 1 1 d . . . . .
H3A H 0.638436 0.354143 0.530258 0.079 Uiso 1 1 calc R U . A 1
H3B H 0.692615 0.414720 0.635983 0.079 Uiso 1 1 calc R U . A 1
H3C H 0.730011 0.318712 0.572548 0.079 Uiso 1 1 calc R U . A 1
C4 C 0.69851(17) 0.4849(3) 0.36159(18) 0.0612(7) Uani 1 1 d . . . . .
H4A H 0.735865 0.414702 0.360874 0.092 Uiso 1 1 calc R U . A 1
H4B H 0.707237 0.561264 0.323231 0.092 Uiso 1 1 calc R U . A 1
H4C H 0.644756 0.452286 0.330382 0.092 Uiso 1 1 calc R U . A 1
Si3 Si 0.84441(2) 0.59889(4) 0.57780(3) 0.03117(16) Uani 0.831(3) 1 d . . P A 1
Ge3 Ge 0.84441(2) 0.59889(4) 0.57780(3) 0.03117(16) Uani 0.169(3) 1 d . . P A 2
C5 C 0.86174(15) 0.6230(2) 0.71881(17) 0.0534(7) Uani 1 1 d . . . . .
H5A H 0.916773 0.647082 0.752892 0.080 Uiso 1 1 calc R U . A 1
H5B H 0.849853 0.540554 0.747899 0.080 Uiso 1 1 calc R U . A 1
H5C H 0.827538 0.693655 0.728327 0.080 Uiso 1 1 calc R U . A 1
C6 C 0.91203(15) 0.4591(2) 0.5651(3) 0.0632(8) Uani 1 1 d . . . . .
H6A H 0.901589 0.438776 0.493078 0.095 Uiso 1 1 calc R U . A 1
H6B H 0.902264 0.380230 0.600149 0.095 Uiso 1 1 calc R U . A 1
H6C H 0.966912 0.486509 0.595526 0.095 Uiso 1 1 calc R U . A 1

loop_
_atom_site_aniso_label
_atom_site_aniso_U_11
_atom_site_aniso_U_22
_atom_site_aniso_U_33
_atom_site_aniso_U_23
_atom_site_aniso_U_13
_atom_site_aniso_U_12
Si1 0.0291(3) 0.0368(3) 0.0363(3) 0.01125(19) 0.01215(19) 0.00555(17)
Ge1 0.0291(3) 0.0368(3) 0.0363(3) 0.01125(19) 0.01215(19) 0.00555(17)
C1 0.0790(19) 0.0678(17) 0.0536(16) 0.0208(13) 0.0399(14) 0.0317(14)
C2 0.0355(13) 0.0817(19) 0.087(2) 0.0400(17) 0.0035(13) -0.0090(13)
Si2 0.0349(3) 0.0259(2) 0.0286(3) -0.00150(16) 0.01088(19) 0.00005(16)
Ge2 0.0349(3) 0.0259(2) 0.0286(3) -0.00150(16) 0.01088(19) 0.00005(16)
C3 0.0596(15) 0.0347(11) 0.0696(18) 0.0056(11) 0.0283(13) -0.0019(10)
C4 0.080(2) 0.0613(16) 0.0412(14) -0.0166(12) 0.0185(13) 0.0018(13)
Si3 0.0302(3) 0.0275(2) 0.0356(3) 0.00597(17) 0.01044(18) 0.00524(16)
Ge3 0.0302(3) 0.0275(2) 0.0356(3) 0.00597(17) 0.01044(18) 0.00524(16)
C5 0.0593(16) 0.0559(15) 0.0382(13) 0.0085(11) 0.0065(11) -0.0102(11)
C6 0.0494(15) 0.0432(13) 0.099(2) 0.0069(14) 0.0274(15) 0.0167(11)

loop_
_atom_type_symbol
_atom_type_description
_atom_type_scat_dispersion_real
_atom_type_scat_dispersion_imag
_atom_type_scat_source
C C 0.0033 0.0016 'International Tables Vol C Tables 4.2.6.8 and 6.1.1.4'
H H 0.0000 0.0000 'International Tables Vol C Tables 4.2.6.8 and 6.1.1.4'
Si Si 0.0817 0.0704 'International Tables Vol C Tables 4.2.6.8 and 6.1.1.4'
Ge Ge 0.1547 1.8001 'International Tables Vol C Tables 4.2.6.8 and 6.1.1.4'

loop_
_geom_angle_atom_site_label_1
_geom_angle_atom_site_label_2
_geom_angle_atom_site_label_3
_geom_angle
_geom_angle_site_symmetry_1
_geom_angle_site_symmetry_3
_geom_angle_publ_flag
C1 Si1 C2 107.70(14) . . ?
C1 Si1 Si2 110.55(8) . . ?
C2 Si1 Si2 108.79(10) . . ?
C1 Si1 Si3 109.61(9) . 7_666 ?
C2 Si1 Si3 108.41(8) . 7_666 ?
Si2 Si1 Si3 111.67(2) . 7_666 ?
C1 Ge1 C2 107.70(14) . . ?
C1 Ge1 Ge2 110.55(8) . . ?
C2 Ge1 Ge2 108.79(10) . . ?
Si1 C1 H1A 109.5 . . ?
Si1 C1 H1B 109.5 . . ?
H1A C1 H1B 109.5 . . ?
Si1 C1 H1C 109.5 . . ?
H1A C1 H1C 109.5 . . ?
H1B C1 H1C 109.5 . . ?
Si1 C2 H2A 109.5 . . ?
Si1 C2 H2B 109.5 . . ?
H2A C2 H2B 109.5 . . ?
Si1 C2 H2C 109.5 . . ?
H2A C2 H2C 109.5 . . ?
H2B C2 H2C 109.5 . . ?
C3 Si2 C4 108.03(12) . . ?
C3 Si2 Si3 108.64(8) . . ?
C4 Si2 Si3 109.92(9) . . ?
C3 Si2 Si1 109.74(8) . . ?
C4 Si2 Si1 107.51(9) . . ?
Si3 Si2 Si1 112.89(2) . . ?
C3 Ge2 C4 108.03(12) . . ?
C3 Ge2 Ge3 108.64(8) . . ?
C4 Ge2 Ge3 109.92(9) . . ?
C3 Ge2 Ge1 109.74(8) . . ?
C4 Ge2 Ge1 107.51(9) . . ?
Ge3 Ge2 Ge1 112.89(2) . . ?
Si2 C3 H3A 109.5 . . ?
Si2 C3 H3B 109.5 . . ?
H3A C3 H3B 109.5 . . ?
Si2 C3 H3C 109.5 . . ?
H3A C3 H3C 109.5 . . ?
H3B C3 H3C 109.5 . . ?
Si2 C4 H4A 109.5 . . ?
Si2 C4 H4B 109.5 . . ?
H4A C4 H4B 109.5 . . ?
Si2 C4 H4C 109.5 . . ?
H4A C4 H4C 109.5 . . ?
H4B C4 H4C 109.5 . . ?
C5 Si3 C6 107.12(13) . . ?
C5 Si3 Si2 109.06(8) . . ?
C6 Si3 Si2 109.23(9) . . ?
C5 Si3 Si1 110.37(8) . 7_666 ?
C6 Si3 Si1 109.30(9) . 7_666 ?
Si2 Si3 Si1 111.64(2) . 7_666 ?
C5 Ge3 C6 107.12(13) . . ?
C5 Ge3 Ge2 109.06(8) . . ?
C6 Ge3 Ge2 109.23(9) . . ?
Si3 C5 H5A 109.5 . . ?
Si3 C5 H5B 109.5 . . ?
H5A C5 H5B 109.5 . . ?
Si3 C5 H5C 109.5 . . ?
H5A C5 H5C 109.5 . . ?
H5B C5 H5C 109.5 . . ?
Si3 C6 H6A 109.5 . . ?
Si3 C6 H6B 109.5 . . ?
H6A C6 H6B 109.5 . . ?
Si3 C6 H6C 109.5 . . ?
H6A C6 H6C 109.5 . . ?
H6B C6 H6C 109.5 . . ?

loop_
_geom_bond_atom_site_label_1
_geom_bond_atom_site_label_2
_geom_bond_distance
_geom_bond_site_symmetry_2
_geom_bond_publ_flag
Si1 C1 1.896(3) . ?
Si1 C2 1.898(2) . ?
Si1 Si2 2.3456(6) . ?
Si1 Si3 2.3490(6) 7_666 ?
Ge1 C1 1.896(3) . ?
Ge1 C2 1.898(2) . ?
Ge1 Ge2 2.3456(6) . ?
C1 H1A 0.9800 . ?
C1 H1B 0.9800 . ?
C1 H1C 0.9800 . ?
C2 H2A 0.9800 . ?
C2 H2B 0.9800 . ?
C2 H2C 0.9800 . ?
Si2 C3 1.899(2) . ?
Si2 C4 1.903(2) . ?
Si2 Si3 2.3441(6) . ?
Ge2 C3 1.899(2) . ?
Ge2 C4 1.903(2) . ?
Ge2 Ge3 2.3441(6) . ?
C3 H3A 0.9800 . ?
C3 H3B 0.9800 . ?
C3 H3C 0.9800 . ?
C4 H4A 0.9800 . ?
C4 H4B 0.9800 . ?
C4 H4C 0.9800 . ?
Si3 C5 1.901(2) . ?
Si3 C6 1.911(2) . ?
Ge3 C5 1.901(2) . ?
Ge3 C6 1.911(2) . ?
C5 H5A 0.9800 . ?
C5 H5B 0.9800 . ?
C5 H5C 0.9800 . ?
C6 H6A 0.9800 . ?
C6 H6B 0.9800 . ?
C6 H6C 0.9800 . ?
